data_7701330
loop_
_publ_author_name
'Jiang, Tao'
'Zhang, Kang'
'Shen, Yunjun'
'Hamdaoui, Mustapha'
'Dontha, Rakesh'
'Liu, Jiyong'
'Spingler, Bernhard'
'Duttwyler, Simon'

_publ_section_title
;
 The 12-ethynylmonocarba-closo-dodecaborate anion as a versatile ligand
 for Cu(I) alkyne and heterobimetallic Cu(I)/M(II) (M = Pd, Pt) alkynide
 complexes
;
_journal_name_full 'Dalton Transactions'
_journal_paper_doi 10.1039/C9DT03272J
_journal_year 2019
_chemical_formula_moiety 'C15 H26 B11 Cu N2'
_chemical_formula_sum 'C15 H26 B11 Cu N2'
_chemical_formula_weight 416.83
_space_group_crystal_system monoclinic
_space_group_IT_number 14
_space_group_name_Hall '-P 2yn'
_space_group_name_H-M_alt 'P 1 21/n 1'
_symmetry_space_group_name_Hall '-P 2yn'
_symmetry_space_group_name_H-M 'P 1 21/n 1'
_atom_sites_solution_hydrogens mixed
_atom_sites_solution_primary dual
_audit_creation_date 2019-02-21
_audit_creation_method
;
Olex2 1.2
(compiled 2018.05.29 svn.r3508 for OlexSys, GUI svn.r5506)
;
_audit_update_record
;
2019-04-17 deposited with the CCDC.    2019-10-09 downloaded from the CCDC.
;
_cell_angle_alpha 90
_cell_angle_beta 108.206(2)
_cell_angle_gamma 90
_cell_formula_units_Z 4
_cell_length_a 12.8275(7)
_cell_length_b 10.7515(5)
_cell_length_c 17.3597(9)
_cell_measurement_reflns_used 10530
_cell_measurement_temperature 296(2)
_cell_measurement_theta_max 27.48
_cell_measurement_theta_min 3.03
_cell_volume 2274.3(2)
_computing_cell_refinement 'PROCESS-AUTO  (Rigaku,2006)'
_computing_data_collection 'PROCESS-AUTO  (Rigaku,2006)'
_computing_data_reduction 'CrystalStructure (Rigaku,2007)'
_computing_molecular_graphics 'Olex2 (Dolomanov et al., 2009)'
_computing_publication_material 'Olex2 (Dolomanov et al., 2009)'
_computing_structure_refinement 'ShelXL (Sheldrick, 2015)'
_computing_structure_solution 'ShelXT (Sheldrick, 2015)'
_diffrn_ambient_temperature 296.15
_diffrn_detector_area_resol_mean 10.00
_diffrn_measured_fraction_theta_full 0.999
_diffrn_measured_fraction_theta_max 0.999
_diffrn_measurement_device_type 'Rigaku RAXIS-RAPID/ZJUG'
_diffrn_measurement_method \w
_diffrn_radiation_type MoK\a
_diffrn_radiation_wavelength 0.71073
_diffrn_reflns_av_R_equivalents 0.0879
_diffrn_reflns_av_unetI/netI 0.0706
_diffrn_reflns_Laue_measured_fraction_full 0.999
_diffrn_reflns_Laue_measured_fraction_max 0.999
_diffrn_reflns_limit_h_max 15
_diffrn_reflns_limit_h_min -15
_diffrn_reflns_limit_k_max 13
_diffrn_reflns_limit_k_min -11
_diffrn_reflns_limit_l_max 21
_diffrn_reflns_limit_l_min -21
_diffrn_reflns_number 19207
_diffrn_reflns_point_group_measured_fraction_full 0.999
_diffrn_reflns_point_group_measured_fraction_max 0.999
_diffrn_reflns_theta_full 25.242
_diffrn_reflns_theta_max 25.997
_diffrn_reflns_theta_min 3.033
_exptl_absorpt_coefficient_mu 0.964
_exptl_absorpt_correction_T_max 0.7189
_exptl_absorpt_correction_T_min 0.6341
_exptl_absorpt_correction_type multi-scan
_exptl_absorpt_process_details 'Higashi, T. (1995)'
_exptl_crystal_colour colorless
_exptl_crystal_density_diffrn 1.217
_exptl_crystal_density_method 'not measured'
_exptl_crystal_description chunk
_exptl_crystal_F_000 856
_exptl_crystal_size_max 0.5
_exptl_crystal_size_mid 0.4
_exptl_crystal_size_min 0.35
_refine_diff_density_max 0.435
_refine_diff_density_min -0.514
_refine_diff_density_rms 0.068
_refine_ls_extinction_method none
_refine_ls_goodness_of_fit_ref 1.068
_refine_ls_hydrogen_treatment mixed
_refine_ls_matrix_type full
_refine_ls_number_parameters 268
_refine_ls_number_reflns 4462
_refine_ls_number_restraints 0
_refine_ls_restrained_S_all 1.068
_refine_ls_R_factor_all 0.1324
_refine_ls_R_factor_gt 0.0707
_refine_ls_shift/su_max 0.002
_refine_ls_shift/su_mean 0.000
_refine_ls_structure_factor_coef Fsqd
_refine_ls_weighting_details 'w=1/[\s^2^(Fo^2^)+3.6863P] where P=(Fo^2^+2Fc^2^)/3'
_refine_ls_weighting_scheme calc
_refine_ls_wR_factor_gt 0.0875
_refine_ls_wR_factor_ref 0.1107
_reflns_Friedel_coverage 0.000
_reflns_number_gt 2700
_reflns_number_total 4462
_reflns_threshold_expression 'I > 2\s(I)'
_cod_data_source_file c9dt03272j2.cif
_cod_data_source_block zk-cu1
_cod_database_code 7701330
_shelx_shelxl_version_number 2014/7
_shelx_space_group_comment
;
The symmetry employed for this shelxl refinement is uniquely defined
by the following loop, which should always be used as a source of
symmetry information in preference to the above space-group names.
They are only intended as comments.
;
_shelx_estimated_absorpt_t_max 0.729
_shelx_estimated_absorpt_t_min 0.644
_olex2_refinement_description
;
1. Fixed Uiso
 At 1.2 times of:
  All B(H) groups, All C(H) groups, All N(H) groups
 At 1.5 times of:
  All C(H,H,H) groups
2.a Aromatic/amide H refined with riding coordinates:
 C4(H4), C5(H5), C7(H7), C8(H8), C10(H10), C11(H11), C13(H13), C14(H14)
2.b Idealised Me refined as rotating group:
 C9(H9A,H9B,H9C), C15(H15A,H15B,H15C)
2.c Boron cage BH refined with riding coordinates:
 B7(H7A), B8(H8A), B9(H9), B10(H10A), B6(H6), B2(H2), B3(H3A), B4(H4A),
 B5(H5A), B1(H1A)
2.d Boron cage BH refined with riding coordinates and stretchable bonds:
 C1(H1)
;
_olex2_submission_special_instructions 'No special instructions were received'

loop_
_space_group_symop_operation_xyz
'x, y, z'
'-x+1/2, y+1/2, -z+1/2'
'-x, -y, -z'
'x-1/2, -y-1/2, z-1/2'

loop_
_atom_site_label
_atom_site_type_symbol
_atom_site_fract_x
_atom_site_fract_y
_atom_site_fract_z
_atom_site_U_iso_or_equiv
_atom_site_adp_type
_atom_site_occupancy
_atom_site_site_symmetry_order
_atom_site_calc_flag
_atom_site_refinement_flags_posn
C1 C 0.5976(4) 0.3175(4) 0.7190(3) 0.0670(14) Uani 1 1 d .
H1 H 0.6140(8) 0.256(3) 0.6873(15) 0.080 Uiso 1 1 calc GR
B11 B 0.5401(4) 0.5317(4) 0.8276(3) 0.0436(12) Uani 1 1 d .
C2 C 0.5115(3) 0.6244(4) 0.8875(3) 0.0537(11) Uani 1 1 d .
C3 C 0.4914(4) 0.6610(5) 0.9470(3) 0.0693(15) Uani 1 1 d .
C4 C 0.3350(4) 0.9132(5) 0.7160(3) 0.0664(14) Uani 1 1 d .
H4 H 0.2727 0.8945 0.7303 0.080 Uiso 1 1 calc R
C5 C 0.3220(4) 0.9765(5) 0.6455(3) 0.0706(14) Uani 1 1 d .
H5 H 0.2519 0.9982 0.6128 0.085 Uiso 1 1 calc R
C6 C 0.4124(4) 1.0086(4) 0.6224(3) 0.0592(12) Uani 1 1 d .
C7 C 0.5120(4) 0.9698(4) 0.6732(3) 0.0600(13) Uani 1 1 d .
H7 H 0.5756 0.9872 0.6602 0.072 Uiso 1 1 calc R
C8 C 0.5191(3) 0.9061(4) 0.7426(3) 0.0547(12) Uani 1 1 d .
H8 H 0.5883 0.8820 0.7756 0.066 Uiso 1 1 calc R
C9 C 0.4017(4) 1.0829(5) 0.5468(3) 0.0892(17) Uani 1 1 d .
H9A H 0.4734 1.1034 0.5443 0.134 Uiso 1 1 calc GR
H9B H 0.3617 1.1580 0.5479 0.134 Uiso 1 1 calc GR
H9C H 0.3631 1.0347 0.5000 0.134 Uiso 1 1 calc GR
C10 C 0.3232(4) 0.8966(4) 0.9737(3) 0.0714(15) Uani 1 1 d .
H10 H 0.3254 0.8139 0.9897 0.086 Uiso 1 1 calc R
C11 C 0.2645(4) 0.9791(5) 1.0042(3) 0.0736(15) Uani 1 1 d .
H11 H 0.2287 0.9517 1.0401 0.088 Uiso 1 1 calc R
C12 C 0.2585(4) 1.1018(4) 0.9818(3) 0.0590(12) Uani 1 1 d .
C13 C 0.3153(4) 1.1359(4) 0.9301(3) 0.0586(12) Uani 1 1 d .
H13 H 0.3150 1.2183 0.9138 0.070 Uiso 1 1 calc R
C14 C 0.3725(4) 1.0481(4) 0.9024(3) 0.0566(12) Uani 1 1 d .
H14 H 0.4103 1.0739 0.8674 0.068 Uiso 1 1 calc R
C15 C 0.1908(5) 1.1947(5) 1.0106(3) 0.0981(19) Uani 1 1 d .
H15A H 0.2343 1.2672 1.0312 0.147 Uiso 1 1 calc GR
H15B H 0.1671 1.1581 1.0527 0.147 Uiso 1 1 calc GR
H15C H 0.1278 1.2180 0.9661 0.147 Uiso 1 1 calc GR
B7 B 0.6746(4) 0.5149(5) 0.8201(3) 0.0540(14) Uani 1 1 d .
H7A H 0.7423 0.5771 0.8523 0.065 Uiso 1 1 calc R
B8 B 0.5655(4) 0.5659(5) 0.7350(3) 0.0560(14) Uani 1 1 d .
H8A H 0.5624 0.6612 0.7113 0.067 Uiso 1 1 calc R
B9 B 0.4448(4) 0.4842(5) 0.7354(3) 0.0580(14) Uani 1 1 d .
H9 H 0.3628 0.5264 0.7123 0.070 Uiso 1 1 calc R
B10 B 0.4804(4) 0.3821(5) 0.8191(3) 0.0529(13) Uani 1 1 d .
H10A H 0.4213 0.3575 0.8509 0.063 Uiso 1 1 calc R
B6 B 0.6217(4) 0.4007(5) 0.8722(3) 0.0523(13) Uani 1 1 d .
H6 H 0.6550 0.3886 0.9383 0.063 Uiso 1 1 calc R
B2 B 0.6603(4) 0.4566(5) 0.7232(3) 0.0597(15) Uani 1 1 d .
H2 H 0.7197 0.4794 0.6913 0.072 Uiso 1 1 calc R
B3 B 0.5197(5) 0.4380(5) 0.6706(3) 0.0650(16) Uani 1 1 d .
H3A H 0.4868 0.4485 0.6044 0.078 Uiso 1 1 calc R
B4 B 0.4674(5) 0.3250(5) 0.7225(4) 0.0673(16) Uani 1 1 d .
H4A H 0.4005 0.2621 0.6901 0.081 Uiso 1 1 calc R
B5 B 0.5758(4) 0.2735(5) 0.8061(4) 0.0638(16) Uani 1 1 d .
H5A H 0.5795 0.1772 0.8282 0.077 Uiso 1 1 calc R
B1 B 0.6951(4) 0.3545(5) 0.8067(3) 0.0588(15) Uani 1 1 d .
H1A H 0.7765 0.3108 0.8293 0.071 Uiso 1 1 calc R
Cu1 Cu 0.44702(5) 0.79800(5) 0.87171(4) 0.05684(19) Uani 1 1 d .
N1 N 0.4329(3) 0.8764(3) 0.7660(2) 0.0514(9) Uani 1 1 d .
N2 N 0.3773(3) 0.9282(3) 0.9225(2) 0.0546(9) Uani 1 1 d .
H3 H 0.489(3) 0.661(4) 0.997(3) 0.065 Uiso 1 1 d R

loop_
_atom_site_aniso_label
_atom_site_aniso_U_11
_atom_site_aniso_U_22
_atom_site_aniso_U_33
_atom_site_aniso_U_23
_atom_site_aniso_U_13
_atom_site_aniso_U_12
C1 0.076(3) 0.062(3) 0.072(3) -0.018(3) 0.036(3) -0.002(3)
B11 0.043(3) 0.045(3) 0.045(3) 0.001(2) 0.017(2) 0.006(2)
C2 0.049(3) 0.059(3) 0.054(3) 0.003(2) 0.018(2) 0.000(2)
C3 0.085(4) 0.075(4) 0.055(3) 0.002(3) 0.032(3) 0.013(3)
C4 0.043(3) 0.088(4) 0.071(4) -0.009(3) 0.022(3) -0.002(3)
C5 0.041(3) 0.097(4) 0.063(4) -0.010(3) 0.002(3) 0.008(3)
C6 0.063(3) 0.058(3) 0.055(3) -0.011(2) 0.016(3) 0.002(3)
C7 0.049(3) 0.057(3) 0.078(4) 0.000(3) 0.026(3) 0.001(2)
C8 0.041(3) 0.054(3) 0.071(3) 0.004(3) 0.020(2) 0.007(2)
C9 0.093(4) 0.105(5) 0.062(4) 0.004(3) 0.013(3) 0.012(3)
C10 0.094(4) 0.048(3) 0.088(4) 0.009(3) 0.051(3) 0.012(3)
C11 0.096(4) 0.068(3) 0.079(4) 0.004(3) 0.059(3) 0.013(3)
C12 0.068(3) 0.055(3) 0.056(3) -0.005(2) 0.022(3) 0.012(2)
C13 0.073(3) 0.043(3) 0.065(3) -0.009(2) 0.029(3) 0.001(2)
C14 0.062(3) 0.057(3) 0.055(3) 0.002(2) 0.024(3) -0.011(2)
C15 0.137(5) 0.075(4) 0.107(5) -0.001(4) 0.074(4) 0.030(4)
B7 0.049(3) 0.056(3) 0.066(4) -0.011(3) 0.029(3) -0.005(3)
B8 0.065(4) 0.051(3) 0.059(4) 0.004(3) 0.028(3) 0.009(3)
B9 0.046(3) 0.074(4) 0.052(3) 0.003(3) 0.013(3) 0.005(3)
B10 0.046(3) 0.061(3) 0.057(3) 0.000(3) 0.023(3) -0.002(3)
B6 0.048(3) 0.058(3) 0.052(3) 0.003(3) 0.018(3) 0.003(3)
B2 0.058(4) 0.067(4) 0.064(4) -0.007(3) 0.034(3) 0.001(3)
B3 0.067(4) 0.078(4) 0.049(4) -0.005(3) 0.017(3) 0.006(3)
B4 0.055(4) 0.076(4) 0.070(4) -0.020(3) 0.018(3) -0.015(3)
B5 0.069(4) 0.047(3) 0.082(4) 0.002(3) 0.034(3) -0.001(3)
B1 0.048(3) 0.059(3) 0.072(4) 0.002(3) 0.023(3) 0.013(3)
Cu1 0.0545(3) 0.0544(3) 0.0678(4) -0.0061(3) 0.0281(3) 0.0021(3)
N1 0.047(2) 0.050(2) 0.061(2) -0.0063(19) 0.022(2) 0.0025(18)
N2 0.055(2) 0.055(2) 0.058(2) -0.0001(19) 0.023(2) -0.0022(18)

loop_
_atom_type_symbol
_atom_type_description
_atom_type_scat_dispersion_real
_atom_type_scat_dispersion_imag
_atom_type_scat_source
C C 0.0033 0.0016 'International Tables Vol C Tables 4.2.6.8 and 6.1.1.4'
H H 0.0000 0.0000 'International Tables Vol C Tables 4.2.6.8 and 6.1.1.4'
B B 0.0013 0.0007 'International Tables Vol C Tables 4.2.6.8 and 6.1.1.4'
Cu Cu 0.3201 1.2651 'International Tables Vol C Tables 4.2.6.8 and 6.1.1.4'
N N 0.0061 0.0033 'International Tables Vol C Tables 4.2.6.8 and 6.1.1.4'

loop_
_geom_angle_atom_site_label_1
_geom_angle_atom_site_label_2
_geom_angle_atom_site_label_3
_geom_angle
B2 C1 H1 117.7
B2 C1 B3 62.8(3)
B2 C1 B4 114.7(4)
B3 C1 H1 117.4
B3 C1 B4 62.9(3)
B4 C1 H1 117.8
B5 C1 H1 117.7
B5 C1 B2 114.8(4)
B5 C1 B3 114.9(4)
B5 C1 B4 62.6(3)
B5 C1 B1 62.7(3)
B1 C1 H1 117.6
B1 C1 B2 62.9(3)
B1 C1 B3 115.0(4)
B1 C1 B4 114.7(4)
C2 B11 B7 123.2(4)
C2 B11 B8 128.2(4)
C2 B11 B9 123.3(4)
C2 B11 B10 116.7(3)
C2 B11 B6 116.3(4)
B7 B11 B6 60.0(3)
B8 B11 B7 59.9(3)
B8 B11 B6 107.9(3)
B9 B11 B7 108.6(3)
B9 B11 B8 60.6(3)
B9 B11 B10 60.0(3)
B9 B11 B6 108.2(4)
B10 B11 B7 107.8(3)
B10 B11 B8 108.1(3)
B10 B11 B6 59.8(3)
B11 C2 Cu1 131.9(3)
C3 C2 B11 159.1(5)
C3 C2 Cu1 68.2(3)
C2 C3 Cu1 76.5(3)
C2 C3 H3 158(3)
Cu1 C3 H3 125(3)
C5 C4 H4 118.2
N1 C4 H4 118.2
N1 C4 C5 123.6(4)
C4 C5 H5 119.8
C4 C5 C6 120.4(5)
C6 C5 H5 119.8
C5 C6 C9 121.9(5)
C7 C6 C5 115.7(5)
C7 C6 C9 122.4(5)
C6 C7 H7 119.6
C8 C7 C6 120.8(4)
C8 C7 H7 119.6
C7 C8 H8 118.0
N1 C8 C7 123.9(4)
N1 C8 H8 118.0
C6 C9 H9A 109.5
C6 C9 H9B 109.5
C6 C9 H9C 109.5
H9A C9 H9B 109.5
H9A C9 H9C 109.5
H9B C9 H9C 109.5
C11 C10 H10 118.1
N2 C10 H10 118.1
N2 C10 C11 123.8(4)
C10 C11 H11 120.0
C12 C11 C10 120.1(4)
C12 C11 H11 120.0
C11 C12 C13 116.7(4)
C11 C12 C15 122.0(4)
C13 C12 C15 121.2(4)
C12 C13 H13 120.1
C14 C13 C12 119.8(4)
C14 C13 H13 120.1
C13 C14 H14 118.0
N2 C14 C13 124.1(4)
N2 C14 H14 118.0
C12 C15 H15A 109.5
C12 C15 H15B 109.5
C12 C15 H15C 109.5
H15A C15 H15B 109.5
H15A C15 H15C 109.5
H15B C15 H15C 109.5
B11 B7 H7A 122.1
B11 B7 B6 60.1(3)
B8 B7 B11 60.0(3)
B8 B7 H7A 121.8
B8 B7 B6 108.0(4)
B6 B7 H7A 121.9
B2 B7 B11 107.1(4)
B2 B7 H7A 122.3
B2 B7 B8 59.4(3)
B2 B7 B6 107.4(4)
B2 B7 B1 60.0(3)
B1 B7 B11 107.2(4)
B1 B7 H7A 122.2
B1 B7 B8 107.6(4)
B1 B7 B6 59.4(3)
B11 B8 H8A 122.4
B11 B8 B9 59.2(3)
B7 B8 B11 60.1(3)
B7 B8 H8A 121.7
B7 B8 B9 107.7(4)
B9 B8 H8A 122.1
B2 B8 B11 107.3(4)
B2 B8 B7 59.6(3)
B2 B8 H8A 121.8
B2 B8 B9 107.8(4)
B2 B8 B3 60.4(3)
B3 B8 B11 107.1(4)
B3 B8 B7 108.0(4)
B3 B8 H8A 121.8
B3 B8 B9 59.8(3)
B11 B9 B8 60.2(3)
B11 B9 H9 121.7
B11 B9 B10 60.3(3)
B11 B9 B3 107.5(4)
B11 B9 B4 107.6(4)
B8 B9 H9 121.9
B10 B9 B8 108.0(4)
B10 B9 H9 121.9
B3 B9 B8 59.3(3)
B3 B9 H9 122.2
B3 B9 B10 107.4(4)
B4 B9 B8 107.5(4)
B4 B9 H9 122.1
B4 B9 B10 59.3(3)
B4 B9 B3 60.1(3)
B11 B10 H10A 121.7
B11 B10 B6 60.5(3)
B9 B10 B11 59.7(3)
B9 B10 H10A 121.4
B9 B10 B6 108.5(4)
B6 B10 H10A 121.4
B4 B10 B11 108.0(4)
B4 B10 B9 60.3(3)
B4 B10 H10A 121.6
B4 B10 B6 108.3(4)
B4 B10 B5 60.2(3)
B5 B10 B11 108.3(3)
B5 B10 B9 108.6(4)
B5 B10 H10A 121.5
B5 B10 B6 60.0(3)
B11 B6 H6 122.0
B7 B6 B11 59.9(3)
B7 B6 H6 121.7
B10 B6 B11 59.7(3)
B10 B6 B7 107.7(4)
B10 B6 H6 122.1
B5 B6 B11 107.4(4)
B5 B6 B7 107.9(4)
B5 B6 B10 59.6(3)
B5 B6 H6 122.0
B1 B6 B11 107.6(4)
B1 B6 B7 60.0(3)
B1 B6 B10 107.5(4)
B1 B6 H6 121.9
B1 B6 B5 59.9(3)
C1 B2 B7 105.3(4)
C1 B2 B8 105.1(4)
C1 B2 H2 124.8
C1 B2 B3 58.7(3)
C1 B2 B1 58.5(3)
B7 B2 H2 121.6
B7 B2 B3 108.7(4)
B7 B2 B1 60.5(3)
B8 B2 B7 61.0(3)
B8 B2 H2 121.7
B8 B2 B3 59.9(3)
B8 B2 B1 109.2(3)
B3 B2 H2 121.5
B3 B2 B1 108.1(4)
B1 B2 H2 121.1
C1 B3 B8 104.8(4)
C1 B3 B9 104.7(4)
C1 B3 B2 58.6(3)
C1 B3 H3A 124.9
C1 B3 B4 58.6(3)
B8 B3 B9 60.9(3)
B8 B3 B2 59.7(3)
B8 B3 H3A 121.9
B8 B3 B4 108.7(4)
B9 B3 H3A 122.1
B9 B3 B4 59.9(3)
B2 B3 B9 108.2(4)
B2 B3 H3A 121.7
B2 B3 B4 107.8(4)
B4 B3 H3A 121.4
C1 B4 B9 104.7(4)
C1 B4 B10 104.6(4)
C1 B4 B3 58.5(3)
C1 B4 H4A 125.0
C1 B4 B5 58.6(3)
B9 B4 B3 60.0(3)
B9 B4 H4A 122.0
B10 B4 B9 60.4(3)
B10 B4 B3 108.2(4)
B10 B4 H4A 122.2
B10 B4 B5 60.2(3)
B3 B4 H4A 121.5
B5 B4 B9 108.7(4)
B5 B4 B3 108.0(4)
B5 B4 H4A 121.2
C1 B5 B10 104.3(4)
C1 B5 B6 104.5(4)
C1 B5 B4 58.8(3)
C1 B5 H5A 125.0
C1 B5 B1 58.6(3)
B10 B5 B6 60.4(3)
B10 B5 B4 59.5(3)
B10 B5 H5A 122.5
B10 B5 B1 108.1(4)
B6 B5 H5A 122.3
B4 B5 B6 108.1(4)
B4 B5 H5A 121.5
B4 B5 B1 108.2(4)
B1 B5 B6 59.9(3)
B1 B5 H5A 121.4
C1 B1 B7 104.5(4)
C1 B1 B6 104.7(4)
C1 B1 B2 58.6(3)
C1 B1 B5 58.6(3)
C1 B1 H1A 125.0
B7 B1 H1A 122.2
B6 B1 B7 60.6(3)
B6 B1 B2 107.9(4)
B6 B1 H1A 122.1
B2 B1 B7 59.4(3)
B2 B1 H1A 121.8
B5 B1 B7 108.6(3)
B5 B1 B6 60.2(3)
B5 B1 B2 107.9(4)
B5 B1 H1A 121.2
C3 Cu1 C2 35.39(16)
C3 Cu1 N1 151.07(18)
C3 Cu1 N2 108.18(18)
N1 Cu1 C2 115.71(16)
N1 Cu1 N2 100.73(14)
N2 Cu1 C2 143.38(16)
C4 N1 Cu1 121.4(3)
C8 N1 C4 115.5(4)
C8 N1 Cu1 122.8(3)
C10 N2 Cu1 120.8(3)
C14 N2 C10 115.5(4)
C14 N2 Cu1 123.4(3)

loop_
_geom_bond_atom_site_label_1
_geom_bond_atom_site_label_2
_geom_bond_distance
C1 H1 0.93(4)
C1 B2 1.690(7)
C1 B3 1.691(7)
C1 B4 1.692(7)
C1 B5 1.688(7)
C1 B1 1.689(7)
B11 C2 1.565(6)
B11 B7 1.779(6)
B11 B8 1.776(7)
B11 B9 1.759(7)
B11 B10 1.769(7)
B11 B6 1.782(7)
C2 C3 1.207(6)
C2 Cu1 2.025(4)
C3 Cu1 1.934(5)
C3 H3 0.87(4)
C4 H4 0.9300
C4 C5 1.364(6)
C4 N1 1.344(5)
C5 H5 0.9300
C5 C6 1.386(6)
C6 C7 1.371(6)
C6 C9 1.505(6)
C7 H7 0.9300
C7 C8 1.364(6)
C8 H8 0.9300
C8 N1 1.330(5)
C9 H9A 0.9600
C9 H9B 0.9600
C9 H9C 0.9600
C10 H10 0.9300
C10 C11 1.372(6)
C10 N2 1.332(5)
C11 H11 0.9300
C11 C12 1.370(6)
C12 C13 1.371(6)
C12 C15 1.509(6)
C13 H13 0.9300
C13 C14 1.372(5)
C14 H14 0.9300
C14 N2 1.332(5)
C15 H15A 0.9600
C15 H15B 0.9600
C15 H15C 0.9600
B7 H7A 1.1000
B7 B8 1.775(7)
B7 B6 1.780(7)
B7 B2 1.751(7)
B7 B1 1.771(7)
B8 H8A 1.1000
B8 B9 1.782(7)
B8 B2 1.748(7)
B8 B3 1.753(7)
B9 H9 1.1000
B9 B10 1.763(7)
B9 B3 1.763(7)
B9 B4 1.761(8)
B10 H10A 1.1000
B10 B6 1.769(7)
B10 B4 1.744(7)
B10 B5 1.756(7)
B6 H6 1.1000
B6 B5 1.763(7)
B6 B1 1.758(7)
B2 H2 1.1000
B2 B3 1.761(8)
B2 B1 1.761(8)
B3 H3A 1.1000
B3 B4 1.765(8)
B4 H4A 1.1000
B4 B5 1.756(8)
B5 H5A 1.1000
B5 B1 1.758(7)
B1 H1A 1.1000
Cu1 N1 1.976(4)
Cu1 N2 2.007(3)

loop_
_geom_torsion_atom_site_label_1
_geom_torsion_atom_site_label_2
_geom_torsion_atom_site_label_3
_geom_torsion_atom_site_label_4
_geom_torsion
C1 B2 B3 B8 134.8(4)
C1 B2 B3 B9 96.5(4)
C1 B2 B3 B4 33.2(3)
C1 B2 B1 B7 -134.4(4)
C1 B2 B1 B6 -96.6(4)
C1 B2 B1 B5 -33.0(3)
C1 B3 B4 B9 134.3(4)
C1 B3 B4 B10 96.4(4)
C1 B3 B4 B5 32.7(3)
C1 B4 B5 B10 133.7(4)
C1 B4 B5 B6 96.4(4)
C1 B4 B5 B1 32.9(3)
C1 B5 B1 B7 96.0(4)
C1 B5 B1 B6 133.8(4)
C1 B5 B1 B2 33.0(3)
B11 C2 C3 Cu1 -165.2(13)
B11 B7 B8 B9 -36.7(3)
B11 B7 B8 B2 -137.4(4)
B11 B7 B8 B3 -99.8(4)
B11 B7 B6 B10 37.2(3)
B11 B7 B6 B5 100.1(4)
B11 B7 B6 B1 137.5(4)
B11 B7 B2 C1 -61.2(4)
B11 B7 B2 B8 37.8(3)
B11 B7 B2 B3 0.3(5)
B11 B7 B2 B1 -100.4(4)
B11 B7 B1 C1 61.2(4)
B11 B7 B1 B6 -37.8(3)
B11 B7 B1 B2 100.2(4)
B11 B7 B1 B5 -0.1(5)
B11 B8 B9 B10 -38.1(3)
B11 B8 B9 B3 -138.0(4)
B11 B8 B9 B4 -100.7(4)
B11 B8 B2 C1 61.4(5)
B11 B8 B2 B7 -38.0(3)
B11 B8 B2 B3 100.2(4)
B11 B8 B2 B1 -0.1(5)
B11 B8 B3 C1 -61.8(4)
B11 B8 B3 B9 37.0(3)
B11 B8 B3 B2 -100.6(4)
B11 B8 B3 B4 -0.5(5)
B11 B9 B10 B6 -37.1(3)
B11 B9 B10 B4 -138.1(4)
B11 B9 B10 B5 -100.8(4)
B11 B9 B3 C1 61.5(5)
B11 B9 B3 B8 -37.5(4)
B11 B9 B3 B2 0.3(5)
B11 B9 B3 B4 100.7(4)
B11 B9 B4 C1 -61.2(4)
B11 B9 B4 B10 37.5(3)
B11 B9 B4 B3 -100.4(4)
B11 B9 B4 B5 0.1(5)
B11 B10 B6 B7 -37.3(3)
B11 B10 B6 B5 -138.0(4)
B11 B10 B6 B1 -100.6(4)
B11 B10 B4 C1 61.6(5)
B11 B10 B4 B9 -37.3(3)
B11 B10 B4 B3 0.4(5)
B11 B10 B4 B5 101.2(4)
B11 B10 B5 C1 -61.0(4)
B11 B10 B5 B6 37.8(3)
B11 B10 B5 B4 -100.7(4)
B11 B10 B5 B1 0.2(5)
B11 B6 B5 C1 61.1(4)
B11 B6 B5 B10 -37.3(3)
B11 B6 B5 B4 -0.3(5)
B11 B6 B5 B1 100.7(4)
B11 B6 B1 C1 -60.7(4)
B11 B6 B1 B7 37.8(3)
B11 B6 B1 B2 0.5(5)
B11 B6 B1 B5 -100.3(4)
C2 B11 B7 B8 -118.3(5)
C2 B11 B7 B6 103.5(5)
C2 B11 B7 B2 -155.9(4)
C2 B11 B7 B1 140.9(4)
C2 B11 B8 B7 110.4(5)
C2 B11 B8 B9 -111.0(5)
C2 B11 B8 B2 148.2(4)
C2 B11 B8 B3 -148.3(4)
C2 B11 B9 B8 118.6(5)
C2 B11 B9 B10 -103.9(4)
C2 B11 B9 B3 155.7(4)
C2 B11 B9 B4 -141.0(4)
C2 B11 B10 B9 114.8(4)
C2 B11 B10 B6 -106.3(4)
C2 B11 B10 B4 152.4(4)
C2 B11 B10 B5 -143.9(4)
C2 B11 B6 B7 -114.8(4)
C2 B11 B6 B10 107.0(4)
C2 B11 B6 B5 144.2(4)
C2 B11 B6 B1 -152.7(4)
C4 C5 C6 C7 1.7(7)
C4 C5 C6 C9 -177.4(5)
C5 C4 N1 C8 0.2(7)
C5 C4 N1 Cu1 174.6(4)
C5 C6 C7 C8 -1.3(7)
C6 C7 C8 N1 0.4(7)
C7 C8 N1 C4 0.2(6)
C7 C8 N1 Cu1 -174.1(3)
C9 C6 C7 C8 177.8(4)
C10 C11 C12 C13 -1.4(8)
C10 C11 C12 C15 177.1(5)
C11 C10 N2 C14 0.8(7)
C11 C10 N2 Cu1 -173.2(4)
C11 C12 C13 C14 1.2(7)
C12 C13 C14 N2 0.0(7)
C13 C14 N2 C10 -1.0(7)
C13 C14 N2 Cu1 172.8(3)
C15 C12 C13 C14 -177.3(5)
B7 B11 C2 C3 -100.9(13)
B7 B11 C2 Cu1 97.6(5)
B7 B11 B8 B9 138.5(4)
B7 B11 B8 B2 37.7(3)
B7 B11 B8 B3 101.3(4)
B7 B11 B9 B8 -37.2(3)
B7 B11 B9 B10 100.3(4)
B7 B11 B9 B3 -0.1(5)
B7 B11 B9 B4 63.3(4)
B7 B11 B10 B9 -101.5(4)
B7 B11 B10 B6 37.3(3)
B7 B11 B10 B4 -64.0(4)
B7 B11 B10 B5 -0.3(5)
B7 B11 B6 B10 -138.2(4)
B7 B11 B6 B5 -101.0(4)
B7 B11 B6 B1 -37.9(3)
B7 B8 B9 B11 37.1(3)
B7 B8 B9 B10 -1.0(5)
B7 B8 B9 B3 -100.9(4)
B7 B8 B9 B4 -63.6(4)
B7 B8 B2 C1 99.3(4)
B7 B8 B2 B3 138.2(4)
B7 B8 B2 B1 37.9(4)
B7 B8 B3 C1 1.6(5)
B7 B8 B3 B9 100.4(4)
B7 B8 B3 B2 -37.2(3)
B7 B8 B3 B4 62.9(5)
B7 B6 B5 C1 -2.1(5)
B7 B6 B5 B10 -100.5(4)
B7 B6 B5 B4 -63.5(4)
B7 B6 B5 B1 37.4(3)
B7 B6 B1 C1 -98.5(4)
B7 B6 B1 B2 -37.3(4)
B7 B6 B1 B5 -138.1(4)
B7 B2 B3 C1 -96.8(4)
B7 B2 B3 B8 38.0(4)
B7 B2 B3 B9 -0.4(5)
B7 B2 B3 B4 -63.7(5)
B7 B2 B1 C1 134.4(4)
B7 B2 B1 B6 37.8(4)
B7 B2 B1 B5 101.4(4)
B8 B11 C2 C3 -176.5(12)
B8 B11 C2 Cu1 22.0(7)
B8 B11 B7 B6 -138.2(4)
B8 B11 B7 B2 -37.6(3)
B8 B11 B7 B1 -100.7(4)
B8 B11 B9 B10 137.5(4)
B8 B11 B9 B3 37.1(3)
B8 B11 B9 B4 100.5(4)
B8 B11 B10 B9 -38.2(3)
B8 B11 B10 B6 100.7(4)
B8 B11 B10 B4 -0.7(5)
B8 B11 B10 B5 63.1(4)
B8 B11 B6 B7 37.3(3)
B8 B11 B6 B10 -100.9(4)
B8 B11 B6 B5 -63.7(4)
B8 B11 B6 B1 -0.6(5)
B8 B7 B6 B11 -37.4(3)
B8 B7 B6 B10 -0.2(4)
B8 B7 B6 B5 62.8(4)
B8 B7 B6 B1 100.2(4)
B8 B7 B2 C1 -99.1(4)
B8 B7 B2 B3 -37.5(4)
B8 B7 B2 B1 -138.2(4)
B8 B7 B1 C1 -2.0(4)
B8 B7 B1 B6 -100.9(4)
B8 B7 B1 B2 37.0(3)
B8 B7 B1 B5 -63.3(4)
B8 B9 B10 B11 38.1(3)
B8 B9 B10 B6 0.9(5)
B8 B9 B10 B4 -100.1(4)
B8 B9 B10 B5 -62.7(5)
B8 B9 B3 C1 99.0(4)
B8 B9 B3 B2 37.8(4)
B8 B9 B3 B4 138.2(4)
B8 B9 B4 C1 2.3(5)
B8 B9 B4 B10 101.0(4)
B8 B9 B4 B3 -36.9(4)
B8 B9 B4 B5 63.6(5)
B8 B2 B3 C1 -134.8(4)
B8 B2 B3 B9 -38.3(4)
B8 B2 B3 B4 -101.7(4)
B8 B2 B1 C1 96.3(4)
B8 B2 B1 B7 -38.1(4)
B8 B2 B1 B6 -0.3(5)
B8 B2 B1 B5 63.3(5)
B8 B3 B4 C1 -96.3(4)
B8 B3 B4 B9 37.9(4)
B8 B3 B4 B10 0.1(5)
B8 B3 B4 B5 -63.7(5)
B9 B11 C2 C3 106.9(13)
B9 B11 C2 Cu1 -54.6(6)
B9 B11 B7 B8 37.5(3)
B9 B11 B7 B6 -100.7(4)
B9 B11 B7 B2 -0.1(5)
B9 B11 B7 B1 -63.3(4)
B9 B11 B8 B7 -138.5(4)
B9 B11 B8 B2 -100.8(4)
B9 B11 B8 B3 -37.3(4)
B9 B11 B10 B6 138.9(4)
B9 B11 B10 B4 37.5(3)
B9 B11 B10 B5 101.3(4)
B9 B11 B6 B7 101.4(4)
B9 B11 B6 B10 -36.8(3)
B9 B11 B6 B5 0.4(4)
B9 B11 B6 B1 63.5(4)
B9 B8 B2 C1 -1.1(5)
B9 B8 B2 B7 -100.4(4)
B9 B8 B2 B3 37.8(4)
B9 B8 B2 B1 -62.5(5)
B9 B8 B3 C1 -98.8(4)
B9 B8 B3 B2 -137.6(4)
B9 B8 B3 B4 -37.5(4)
B9 B10 B6 B11 36.8(3)
B9 B10 B6 B7 -0.5(5)
B9 B10 B6 B5 -101.2(4)
B9 B10 B6 B1 -63.8(4)
B9 B10 B4 C1 98.9(4)
B9 B10 B4 B3 37.7(4)
B9 B10 B4 B5 138.5(4)
B9 B10 B5 C1 2.3(5)
B9 B10 B5 B6 101.1(4)
B9 B10 B5 B4 -37.4(4)
B9 B10 B5 B1 63.5(5)
B9 B3 B4 C1 -134.3(4)
B9 B3 B4 B10 -37.9(4)
B9 B3 B4 B5 -101.6(4)
B9 B4 B5 C1 -96.2(4)
B9 B4 B5 B10 37.4(3)
B9 B4 B5 B6 0.1(5)
B9 B4 B5 B1 -63.3(5)
B10 B11 C2 C3 36.7(15)
B10 B11 C2 Cu1 -124.8(4)
B10 B11 B7 B8 101.0(4)
B10 B11 B7 B6 -37.2(3)
B10 B11 B7 B2 63.4(4)
B10 B11 B7 B1 0.2(5)
B10 B11 B8 B7 -100.6(4)
B10 B11 B8 B9 38.0(3)
B10 B11 B8 B2 -62.8(4)
B10 B11 B8 B3 0.7(5)
B10 B11 B9 B8 -137.5(4)
B10 B11 B9 B3 -100.4(4)
B10 B11 B9 B4 -37.0(3)
B10 B11 B6 B7 138.2(4)
B10 B11 B6 B5 37.2(3)
B10 B11 B6 B1 100.3(4)
B10 B9 B3 C1 -2.0(5)
B10 B9 B3 B8 -101.0(4)
B10 B9 B3 B2 -63.2(5)
B10 B9 B3 B4 37.2(4)
B10 B9 B4 C1 -98.7(4)
B10 B9 B4 B3 -137.9(4)
B10 B9 B4 B5 -37.4(3)
B10 B6 B5 C1 98.4(4)
B10 B6 B5 B4 36.9(3)
B10 B6 B5 B1 137.9(4)
B10 B6 B1 C1 2.3(5)
B10 B6 B1 B7 100.8(4)
B10 B6 B1 B2 63.5(5)
B10 B6 B1 B5 -37.3(4)
B10 B4 B5 C1 -133.7(4)
B10 B4 B5 B6 -37.3(3)
B10 B4 B5 B1 -100.7(4)
B10 B5 B1 C1 -96.0(4)
B10 B5 B1 B7 0.0(5)
B10 B5 B1 B6 37.8(4)
B10 B5 B1 B2 -63.0(5)
B6 B11 C2 C3 -30.9(15)
B6 B11 C2 Cu1 167.6(3)
B6 B11 B7 B8 138.2(4)
B6 B11 B7 B2 100.6(4)
B6 B11 B7 B1 37.5(3)
B6 B11 B8 B7 -37.4(3)
B6 B11 B8 B9 101.2(4)
B6 B11 B8 B2 0.4(5)
B6 B11 B8 B3 63.9(4)
B6 B11 B9 B8 -100.8(3)
B6 B11 B9 B10 36.7(3)
B6 B11 B9 B3 -63.7(4)
B6 B11 B9 B4 -0.3(4)
B6 B11 B10 B9 -138.9(4)
B6 B11 B10 B4 -101.3(4)
B6 B11 B10 B5 -37.6(3)
B6 B7 B8 B11 37.4(3)
B6 B7 B8 B9 0.7(4)
B6 B7 B8 B2 -99.9(4)
B6 B7 B8 B3 -62.4(4)
B6 B7 B2 C1 2.0(5)
B6 B7 B2 B8 101.1(4)
B6 B7 B2 B3 63.5(5)
B6 B7 B2 B1 -37.1(3)
B6 B7 B1 C1 99.0(4)
B6 B7 B1 B2 138.0(4)
B6 B7 B1 B5 37.7(4)
B6 B10 B4 C1 -2.4(5)
B6 B10 B4 B9 -101.3(4)
B6 B10 B4 B3 -63.6(5)
B6 B10 B4 B5 37.2(4)
B6 B10 B5 C1 -98.8(4)
B6 B10 B5 B4 -138.5(4)
B6 B10 B5 B1 -37.6(4)
B6 B5 B1 C1 -133.8(4)
B6 B5 B1 B7 -37.9(4)
B6 B5 B1 B2 -100.8(4)
B2 C1 B3 B8 -39.3(3)
B2 C1 B3 B9 -102.5(4)
B2 C1 B3 B4 -142.4(4)
B2 C1 B4 B9 -3.2(5)
B2 C1 B4 B10 -65.9(5)
B2 C1 B4 B3 36.7(4)
B2 C1 B4 B5 -106.3(4)
B2 C1 B5 B10 66.2(5)
B2 C1 B5 B6 3.6(5)
B2 C1 B5 B4 106.2(4)
B2 C1 B5 B1 -36.5(4)
B2 C1 B1 B7 39.4(3)
B2 C1 B1 B6 102.3(4)
B2 C1 B1 B5 142.6(4)
B2 B7 B8 B11 137.4(4)
B2 B7 B8 B9 100.7(4)
B2 B7 B8 B3 37.5(3)
B2 B7 B6 B11 -100.1(4)
B2 B7 B6 B10 -62.9(4)
B2 B7 B6 B5 0.1(5)
B2 B7 B6 B1 37.4(4)
B2 B7 B1 C1 -39.0(3)
B2 B7 B1 B6 -138.0(4)
B2 B7 B1 B5 -100.3(4)
B2 B8 B9 B11 100.0(4)
B2 B8 B9 B10 61.9(5)
B2 B8 B9 B3 -38.0(4)
B2 B8 B9 B4 -0.7(5)
B2 B8 B3 C1 38.8(3)
B2 B8 B3 B9 137.6(4)
B2 B8 B3 B4 100.1(4)
B2 B3 B4 C1 -33.2(3)
B2 B3 B4 B9 101.1(4)
B2 B3 B4 B10 63.2(5)
B2 B3 B4 B5 -0.5(5)
B3 C1 B2 B7 102.9(4)
B3 C1 B2 B8 39.5(3)
B3 C1 B2 B1 143.0(4)
B3 C1 B4 B9 -39.9(4)
B3 C1 B4 B10 -102.6(4)
B3 C1 B4 B5 -143.0(4)
B3 C1 B5 B10 -3.9(5)
B3 C1 B5 B6 -66.4(5)
B3 C1 B5 B4 36.2(4)
B3 C1 B5 B1 -106.6(4)
B3 C1 B1 B7 3.2(5)
B3 C1 B1 B6 66.1(5)
B3 C1 B1 B2 -36.2(4)
B3 C1 B1 B5 106.4(4)
B3 B8 B9 B11 138.0(4)
B3 B8 B9 B10 99.9(4)
B3 B8 B9 B4 37.3(4)
B3 B8 B2 C1 -38.9(3)
B3 B8 B2 B7 -138.2(4)
B3 B8 B2 B1 -100.3(4)
B3 B9 B10 B11 100.6(4)
B3 B9 B10 B6 63.5(5)
B3 B9 B10 B4 -37.5(4)
B3 B9 B10 B5 -0.2(5)
B3 B9 B4 C1 39.2(4)
B3 B9 B4 B10 137.9(4)
B3 B9 B4 B5 100.5(4)
B3 B2 B1 C1 32.7(3)
B3 B2 B1 B7 -101.7(4)
B3 B2 B1 B6 -63.9(5)
B3 B2 B1 B5 -0.3(5)
B3 B4 B5 C1 -32.6(3)
B3 B4 B5 B10 101.0(4)
B3 B4 B5 B6 63.7(5)
B3 B4 B5 B1 0.3(5)
B4 C1 B2 B7 66.2(5)
B4 C1 B2 B8 2.7(5)
B4 C1 B2 B3 -36.7(4)
B4 C1 B2 B1 106.3(4)
B4 C1 B3 B8 103.1(4)
B4 C1 B3 B9 39.8(4)
B4 C1 B3 B2 142.4(4)
B4 C1 B5 B10 -40.0(4)
B4 C1 B5 B6 -102.6(4)
B4 C1 B5 B1 -142.8(4)
B4 C1 B1 B7 -66.9(5)
B4 C1 B1 B6 -4.1(5)
B4 C1 B1 B2 -106.4(4)
B4 C1 B1 B5 36.2(4)
B4 B9 B10 B11 138.1(4)
B4 B9 B10 B6 101.0(4)
B4 B9 B10 B5 37.3(4)
B4 B9 B3 C1 -39.2(4)
B4 B9 B3 B8 -138.2(4)
B4 B9 B3 B2 -100.4(4)
B4 B10 B6 B11 100.7(4)
B4 B10 B6 B7 63.4(4)
B4 B10 B6 B5 -37.3(4)
B4 B10 B6 B1 0.1(5)
B4 B10 B5 C1 39.7(4)
B4 B10 B5 B6 138.5(4)
B4 B10 B5 B1 100.9(4)
B4 B5 B1 C1 -33.0(3)
B4 B5 B1 B7 62.9(5)
B4 B5 B1 B6 100.8(4)
B4 B5 B1 B2 0.0(5)
B5 C1 B2 B7 -3.6(5)
B5 C1 B2 B8 -67.0(5)
B5 C1 B2 B3 -106.5(4)
B5 C1 B2 B1 36.5(4)
B5 C1 B3 B8 67.0(5)
B5 C1 B3 B9 3.8(5)
B5 C1 B3 B2 106.3(4)
B5 C1 B3 B4 -36.1(4)
B5 C1 B4 B9 103.2(4)
B5 C1 B4 B10 40.5(4)
B5 C1 B4 B3 143.0(4)
B5 C1 B1 B7 -103.2(4)
B5 C1 B1 B6 -40.3(3)
B5 C1 B1 B2 -142.6(4)
B5 B10 B6 B11 138.0(4)
B5 B10 B6 B7 100.8(4)
B5 B10 B6 B1 37.4(3)
B5 B10 B4 C1 -39.7(3)
B5 B10 B4 B9 -138.5(4)
B5 B10 B4 B3 -100.8(4)
B5 B6 B1 C1 39.6(3)
B5 B6 B1 B7 138.1(4)
B5 B6 B1 B2 100.8(4)
B1 C1 B2 B7 -40.1(3)
B1 C1 B2 B8 -103.5(4)
B1 C1 B2 B3 -143.0(4)
B1 C1 B3 B8 -3.1(5)
B1 C1 B3 B9 -66.3(5)
B1 C1 B3 B2 36.2(4)
B1 C1 B3 B4 -106.2(4)
B1 C1 B4 B9 66.9(5)
B1 C1 B4 B10 4.2(5)
B1 C1 B4 B3 106.7(4)
B1 C1 B4 B5 -36.3(4)
B1 C1 B5 B10 102.7(4)
B1 C1 B5 B6 40.2(3)
B1 C1 B5 B4 142.8(4)
B1 B7 B8 B11 100.1(4)
B1 B7 B8 B9 63.4(4)
B1 B7 B8 B2 -37.3(3)
B1 B7 B8 B3 0.3(5)
B1 B7 B6 B11 -137.5(4)
B1 B7 B6 B10 -100.3(4)
B1 B7 B6 B5 -37.4(4)
B1 B7 B2 C1 39.1(3)
B1 B7 B2 B8 138.2(4)
B1 B7 B2 B3 100.7(4)
B1 B6 B5 C1 -39.5(3)
B1 B6 B5 B10 -137.9(4)
B1 B6 B5 B4 -101.0(4)
B1 B2 B3 C1 -32.7(3)
B1 B2 B3 B8 102.2(4)
B1 B2 B3 B9 63.8(5)
B1 B2 B3 B4 0.5(5)
N1 C4 C5 C6 -1.2(8)
N2 C10 C11 C12 0.4(8)
